data_7016687
loop_
_publ_author_name
'Villaverde, Gonzalo'
'Arnanz, Avelina'
'Iglesias, Marta'
'Monge, Angeles'
'S\'anchez, F\'elix'
'Snejko, Natalia'

_publ_section_title
;
 Development of homogeneous and heterogenized rhodium(i) and
 palladium(ii) complexes with ligands based on a chiral proton sponge
 building block and their application as catalysts.
;
_journal_issue 37
_journal_name_full 'Dalton transactions (Cambridge, England : 2003)'
_journal_page_first 9589
_journal_page_last 9600
_journal_paper_doi 10.1039/c1dt10597c
_journal_volume 40
_journal_year 2011
_chemical_absolute_configuration syn
_chemical_formula_moiety 'C28 H34 N2 O'
_chemical_formula_sum 'C28 H34 N2 O'
_chemical_formula_weight 414.57
_chemical_name_systematic
;
?
;
_space_group_IT_number 4
_symmetry_cell_setting monoclinic
_symmetry_space_group_name_Hall 'P 2yb'
_symmetry_space_group_name_H-M 'P 1 21 1'
_atom_sites_solution_hydrogens geom
_atom_sites_solution_primary direct
_atom_sites_solution_secondary difmap
_audit_creation_method SHELXL-97
_cell_angle_alpha 90.00
_cell_angle_beta 91.3630(10)
_cell_angle_gamma 90.00
_cell_formula_units_Z 2
_cell_length_a 9.8047(8)
_cell_length_b 8.8134(8)
_cell_length_c 14.0070(12)
_cell_measurement_reflns_used 2378
_cell_measurement_temperature 296(2)
_cell_measurement_theta_max 20.98
_cell_measurement_theta_min 2.31
_cell_volume 1210.04(18)
_computing_cell_refinement 'Bruker SMART'
_computing_data_collection 'Bruker SMART'
_computing_data_reduction 'Bruker SAINT'
_computing_molecular_graphics 'Bruker SHELXTL'
_computing_publication_material 'Bruker SHELXTL'
_computing_structure_refinement 'SHELXL-97 (Sheldrick, 1997)'
_computing_structure_solution 'SHELXS-97 (Sheldrick, 1990)'
_diffrn_ambient_temperature 296(2)
_diffrn_measured_fraction_theta_full 0.972
_diffrn_measured_fraction_theta_max 0.972
_diffrn_measurement_device_type 'CCD area detector'
_diffrn_measurement_method 'phi and omega scans'
_diffrn_radiation_monochromator graphite
_diffrn_radiation_source 'fine-focus sealed tube'
_diffrn_radiation_type MoK\a
_diffrn_radiation_wavelength 0.71073
_diffrn_reflns_av_R_equivalents 0.0324
_diffrn_reflns_av_sigmaI/netI 0.0718
_diffrn_reflns_limit_h_max 11
_diffrn_reflns_limit_h_min -11
_diffrn_reflns_limit_k_max 10
_diffrn_reflns_limit_k_min -10
_diffrn_reflns_limit_l_max 16
_diffrn_reflns_limit_l_min -16
_diffrn_reflns_number 8037
_diffrn_reflns_theta_full 25.39
_diffrn_reflns_theta_max 25.39
_diffrn_reflns_theta_min 2.08
_exptl_absorpt_coefficient_mu 0.072
_exptl_absorpt_correction_T_max 0.986
_exptl_absorpt_correction_T_min 0.974
_exptl_absorpt_correction_type none
_exptl_crystal_colour yellow
_exptl_crystal_density_diffrn 1.195
_exptl_crystal_density_meas 1.180
_exptl_crystal_density_method 'not measured'
_exptl_crystal_description prismatic
_exptl_crystal_F_000 466
_exptl_crystal_size_max 0.45
_exptl_crystal_size_mid 0.30
_exptl_crystal_size_min 0.20
_refine_diff_density_max 0.119
_refine_diff_density_min -0.194
_refine_diff_density_rms 0.034
_refine_ls_abs_structure_details 'Flack H D (1983), Acta Cryst. A39, 876-881'
_refine_ls_abs_structure_Flack 10(10)
_refine_ls_extinction_method none
_refine_ls_goodness_of_fit_ref 1.074
_refine_ls_hydrogen_treatment noref
_refine_ls_matrix_type full
_refine_ls_number_parameters 287
_refine_ls_number_reflns 4000
_refine_ls_number_restraints 1
_refine_ls_restrained_S_all 1.074
_refine_ls_R_factor_all 0.1082
_refine_ls_R_factor_gt 0.0636
_refine_ls_shift/su_max 0.009
_refine_ls_shift/su_mean 0.002
_refine_ls_structure_factor_coef Fsqd
_refine_ls_weighting_details 'calc w=1/[\s^2^(Fo^2^)+(0.0510P)^2^+0.0244P] where P=(Fo^2^+2Fc^2^)/3'
_refine_ls_weighting_scheme calc
_refine_ls_wR_factor_gt 0.1125
_refine_ls_wR_factor_ref 0.1281
_reflns_number_gt 2598
_reflns_number_total 4000
_reflns_threshold_expression >2sigma(I)
_cod_data_source_file c1dt10597c.txt
_cod_data_source_block RR-8
_cod_depositor_comments
;
The following automatic conversions were performed:

'_symmetry_cell_setting' value 'Monoclinic' changed to 'monoclinic'
according to /home/saulius/struct/CIF-dictionaries/cif_core.dic
dictionary named 'cif_core.dic' version 2.4.1 from 2010-06-29.

Automatic conversion script
Id: cif_fix_values 1715 2011-07-08 13:25:40Z adriana 
;
_cod_original_sg_symbol_H-M P2(1)
_cod_database_code 7016687

loop_
_symmetry_equiv_pos_as_xyz
'x, y, z'
'-x, y+1/2, -z'

loop_
_atom_site_label
_atom_site_type_symbol
_atom_site_fract_x
_atom_site_fract_y
_atom_site_fract_z
_atom_site_U_iso_or_equiv
_atom_site_adp_type
_atom_site_occupancy
_atom_site_symmetry_multiplicity
_atom_site_calc_flag
_atom_site_refinement_flags
O1 O 0.2562(2) 0.6243(3) 0.28552(15) 0.0668(7) Uani 1 1 d .
H1 H 0.2513 0.6011 0.2288 0.100 Uiso 1 1 calc R
N2 N 0.3375(3) 0.5579(3) 0.11592(17) 0.0541(7) Uani 1 1 d .
C3 C 0.3888(3) 0.6428(4) 0.3124(2) 0.0500(8) Uani 1 1 d .
C4 C 0.4203(3) 0.6872(4) 0.4068(2) 0.0475(8) Uani 1 1 d .
C5 C 0.1340(3) 0.3257(4) 0.0441(2) 0.0527(9) Uani 1 1 d .
N1 N 0.1713(3) 0.3098(3) 0.14179(17) 0.0530(7) Uani 1 1 d .
C7 C 0.6648(3) 0.6758(3) 0.3670(2) 0.0487(8) Uani 1 1 d .
C8 C 0.4922(3) 0.6162(4) 0.2464(2) 0.0497(9) Uani 1 1 d .
C9 C 0.5585(3) 0.7019(4) 0.4295(2) 0.0502(8) Uani 1 1 d .
H9 H 0.5821 0.7317 0.4914 0.060 Uiso 1 1 calc R
C10 C 0.3114(3) 0.5331(4) 0.0171(2) 0.0516(9) Uani 1 1 d .
C11 C 0.1788(3) 0.4272(4) -0.1164(2) 0.0558(9) Uani 1 1 d .
C12 C 0.6287(3) 0.6342(4) 0.2748(2) 0.0522(9) Uani 1 1 d .
H12 H 0.6966 0.6177 0.2308 0.063 Uiso 1 1 calc R
C13 C 0.2102(3) 0.4264(4) -0.0156(2) 0.0513(9) Uani 1 1 d .
C14 C 0.3467(4) 0.6189(5) -0.1446(3) 0.0815(13) Uani 1 1 d .
H14 H 0.3932 0.6809 -0.1865 0.098 Uiso 1 1 calc R
C15 C 0.3095(3) 0.7181(4) 0.4790(2) 0.0529(9) Uani 1 1 d .
C16 C 0.0257(4) 0.2482(5) 0.0053(3) 0.0735(12) Uani 1 1 d .
H16 H -0.0276 0.1888 0.0447 0.088 Uiso 1 1 calc R
C17 C 0.8120(3) 0.6935(4) 0.3987(2) 0.0629(10) Uani 1 1 d .
H17A H 0.8412 0.7957 0.3871 0.094 Uiso 1 1 calc R
H17B H 0.8675 0.6245 0.3635 0.094 Uiso 1 1 calc R
H17C H 0.8212 0.6715 0.4657 0.094 Uiso 1 1 calc R
C18 C 0.4595(3) 0.5740(4) 0.1486(2) 0.0548(9) Uani 1 1 d .
H18 H 0.5310 0.5577 0.1074 0.066 Uiso 1 1 calc R
C19 C 0.3753(4) 0.6265(5) -0.0462(3) 0.0732(11) Uani 1 1 d .
H19 H 0.4392 0.6963 -0.0233 0.088 Uiso 1 1 calc R
C20 C 0.0666(3) 0.2612(4) 0.2093(2) 0.0601(10) Uani 1 1 d .
H20 H 0.0232 0.1676 0.1861 0.072 Uiso 1 1 calc R
C21 C 0.2924(4) 0.2125(5) 0.1619(3) 0.0702(11) Uani 1 1 d .
H21 H 0.3737 0.2635 0.1383 0.084 Uiso 1 1 calc R
C22 C 0.3702(4) 0.7629(5) 0.5774(2) 0.0767(12) Uani 1 1 d .
H22A H 0.2976 0.7843 0.6201 0.115 Uiso 1 1 calc R
H22B H 0.4262 0.8514 0.5709 0.115 Uiso 1 1 calc R
H22C H 0.4245 0.6808 0.6024 0.115 Uiso 1 1 calc R
C23 C 0.2505(4) 0.5206(5) -0.1781(2) 0.0703(11) Uani 1 1 d .
H23 H 0.2320 0.5153 -0.2434 0.084 Uiso 1 1 calc R
C24 C -0.0072(4) 0.2560(5) -0.0925(3) 0.0773(12) Uani 1 1 d .
H24 H -0.0831 0.2041 -0.1165 0.093 Uiso 1 1 calc R
C25 C 0.0695(4) 0.3372(5) -0.1517(2) 0.0702(11) Uani 1 1 d .
H25 H 0.0506 0.3343 -0.2171 0.084 Uiso 1 1 calc R
C26 C 0.2175(4) 0.8490(4) 0.4440(3) 0.0799(12) Uani 1 1 d .
H26A H 0.2705 0.9404 0.4402 0.120 Uiso 1 1 calc R
H26B H 0.1451 0.8636 0.4880 0.120 Uiso 1 1 calc R
H26C H 0.1796 0.8249 0.3820 0.120 Uiso 1 1 calc R
C6 C 0.2986(4) 0.2128(6) 0.2696(3) 0.0982(14) Uani 1 1 d .
H6A H 0.3527 0.2975 0.2933 0.118 Uiso 1 1 calc R
H6B H 0.3385 0.1192 0.2937 0.118 Uiso 1 1 calc R
C27 C 0.1518(4) 0.2276(5) 0.2998(3) 0.0880(13) Uani 1 1 d .
H27A H 0.1431 0.3094 0.3456 0.106 Uiso 1 1 calc R
H27B H 0.1215 0.1341 0.3291 0.106 Uiso 1 1 calc R
C28 C -0.0408(4) 0.3831(5) 0.2214(3) 0.0868(13) Uani 1 1 d .
H28A H -0.0877 0.4003 0.1614 0.130 Uiso 1 1 calc R
H28B H 0.0022 0.4754 0.2425 0.130 Uiso 1 1 calc R
H28C H -0.1050 0.3507 0.2679 0.130 Uiso 1 1 calc R
C29 C 0.2220(4) 0.5766(5) 0.4931(3) 0.0762(12) Uani 1 1 d .
H29A H 0.1513 0.5987 0.5373 0.114 Uiso 1 1 calc R
H29B H 0.2781 0.4957 0.5179 0.114 Uiso 1 1 calc R
H29C H 0.1816 0.5464 0.4329 0.114 Uiso 1 1 calc R
C30 C 0.2829(4) 0.0554(5) 0.1178(4) 0.1043(15) Uani 1 1 d .
H30A H 0.2711 0.0644 0.0498 0.156 Uiso 1 1 calc R
H30B H 0.2064 0.0024 0.1434 0.156 Uiso 1 1 calc R
H30C H 0.3651 0.0001 0.1324 0.156 Uiso 1 1 calc R

loop_
_atom_site_aniso_label
_atom_site_aniso_U_11
_atom_site_aniso_U_22
_atom_site_aniso_U_33
_atom_site_aniso_U_23
_atom_site_aniso_U_13
_atom_site_aniso_U_12
O1 0.0516(15) 0.098(2) 0.0508(14) -0.0090(14) 0.0009(11) -0.0050(14)
N2 0.0464(16) 0.070(2) 0.0463(17) -0.0009(15) -0.0001(13) -0.0095(15)
C3 0.0441(19) 0.060(2) 0.046(2) 0.0076(17) 0.0004(16) -0.0046(17)
C4 0.051(2) 0.049(2) 0.0422(19) 0.0022(16) 0.0007(15) -0.0049(17)
C5 0.045(2) 0.063(2) 0.050(2) -0.0120(19) 0.0001(17) 0.0008(18)
N1 0.0479(17) 0.0685(18) 0.0428(16) 0.0031(14) 0.0026(13) -0.0027(15)
C7 0.053(2) 0.050(2) 0.043(2) -0.0039(16) -0.0009(16) -0.0069(16)
C8 0.047(2) 0.059(2) 0.044(2) 0.0007(16) 0.0031(16) -0.0037(17)
C9 0.065(2) 0.046(2) 0.0393(18) -0.0018(16) -0.0043(17) -0.0026(18)
C10 0.046(2) 0.072(3) 0.036(2) -0.0031(18) 0.0000(16) 0.000(2)
C11 0.054(2) 0.075(3) 0.038(2) -0.0135(19) 0.0039(17) 0.004(2)
C12 0.051(2) 0.057(2) 0.050(2) 0.0055(17) 0.0041(16) -0.0016(17)
C13 0.0395(19) 0.066(2) 0.049(2) -0.0091(18) 0.0075(15) 0.0060(18)
C14 0.064(2) 0.128(4) 0.053(2) 0.012(2) -0.0012(19) -0.017(3)
C15 0.055(2) 0.058(2) 0.0455(19) 0.0018(17) 0.0090(16) -0.0003(19)
C16 0.075(3) 0.084(3) 0.062(3) -0.001(2) -0.005(2) -0.023(2)
C17 0.052(2) 0.073(3) 0.063(2) -0.001(2) -0.0051(16) -0.0063(19)
C18 0.050(2) 0.070(2) 0.045(2) -0.0005(18) 0.0071(16) -0.0061(18)
C19 0.061(2) 0.105(3) 0.053(2) 0.011(2) -0.0041(18) -0.023(2)
C20 0.068(2) 0.059(2) 0.053(2) 0.0000(18) 0.0097(19) -0.009(2)
C21 0.054(2) 0.068(3) 0.088(3) 0.007(2) -0.0084(19) 0.007(2)
C22 0.084(3) 0.100(3) 0.046(2) -0.011(2) 0.0094(19) 0.001(2)
C23 0.060(2) 0.109(3) 0.042(2) -0.004(2) 0.0045(19) -0.003(2)
C24 0.072(3) 0.095(3) 0.065(3) -0.019(2) -0.008(2) -0.022(2)
C25 0.069(3) 0.093(3) 0.048(2) -0.021(2) -0.007(2) 0.002(2)
C26 0.086(3) 0.077(3) 0.077(3) 0.003(2) 0.014(2) 0.027(2)
C6 0.099(4) 0.107(4) 0.087(3) 0.026(3) -0.026(3) -0.007(3)
C27 0.112(4) 0.087(3) 0.065(3) 0.016(2) -0.005(2) -0.016(3)
C28 0.080(3) 0.090(3) 0.092(3) -0.009(3) 0.035(2) -0.002(3)
C29 0.080(3) 0.082(3) 0.068(2) -0.005(2) 0.024(2) -0.006(2)
C30 0.078(3) 0.071(3) 0.164(5) -0.007(3) 0.004(3) 0.002(2)

loop_
_atom_type_symbol
_atom_type_description
_atom_type_scat_dispersion_real
_atom_type_scat_dispersion_imag
_atom_type_scat_source
C C 0.0033 0.0016 'International Tables Vol C Tables 4.2.6.8 and 6.1.1.4'
H H 0.0000 0.0000 'International Tables Vol C Tables 4.2.6.8 and 6.1.1.4'
N N 0.0061 0.0033 'International Tables Vol C Tables 4.2.6.8 and 6.1.1.4'
O O 0.0106 0.0060 'International Tables Vol C Tables 4.2.6.8 and 6.1.1.4'

loop_
_geom_angle_atom_site_label_1
_geom_angle_atom_site_label_2
_geom_angle_atom_site_label_3
_geom_angle
C3 O1 H1 109.5
C18 N2 C10 120.8(3)
O1 C3 C4 118.8(3)
O1 C3 C8 119.9(3)
C4 C3 C8 121.3(3)
C9 C4 C3 115.5(3)
C9 C4 C15 122.5(3)
C3 C4 C15 121.9(3)
C16 C5 N1 121.1(3)
C16 C5 C13 119.1(3)
N1 C5 C13 119.8(3)
C5 N1 C20 118.7(3)
C5 N1 C21 115.3(3)
C20 N1 C21 106.0(3)
C12 C7 C9 116.8(3)
C12 C7 C17 121.6(3)
C9 C7 C17 121.5(3)
C12 C8 C3 119.6(3)
C12 C8 C18 119.2(3)
C3 C8 C18 121.2(3)
C4 C9 C7 125.4(3)
C4 C9 H9 117.3
C7 C9 H9 117.3
C19 C10 N2 117.6(3)
C19 C10 C13 120.6(3)
N2 C10 C13 121.4(3)
C23 C11 C25 120.2(3)
C23 C11 C13 120.8(3)
C25 C11 C13 119.0(3)
C7 C12 C8 121.3(3)
C7 C12 H12 119.3
C8 C12 H12 119.3
C10 C13 C11 116.2(3)
C10 C13 C5 125.7(3)
C11 C13 C5 118.1(3)
C23 C14 C19 119.5(4)
C23 C14 H14 120.3
C19 C14 H14 120.3
C4 C15 C29 110.5(3)
C4 C15 C26 110.2(3)
C29 C15 C26 109.1(3)
C4 C15 C22 111.9(3)
C29 C15 C22 107.4(3)
C26 C15 C22 107.7(3)
C5 C16 C24 121.6(4)
C5 C16 H16 119.2
C24 C16 H16 119.2
C7 C17 H17A 109.5
C7 C17 H17B 109.5
H17A C17 H17B 109.5
C7 C17 H17C 109.5
H17A C17 H17C 109.5
H17B C17 H17C 109.5
N2 C18 C8 123.4(3)
N2 C18 H18 118.3
C8 C18 H18 118.3
C10 C19 C14 121.6(4)
C10 C19 H19 119.2
C14 C19 H19 119.2
N1 C20 C28 111.2(3)
N1 C20 C27 102.3(3)
C28 C20 C27 114.3(3)
N1 C20 H20 109.6
C28 C20 H20 109.6
C27 C20 H20 109.6
N1 C21 C6 101.6(3)
N1 C21 C30 114.0(3)
C6 C21 C30 114.2(4)
N1 C21 H21 108.9
C6 C21 H21 108.9
C30 C21 H21 108.9
C15 C22 H22A 109.5
C15 C22 H22B 109.5
H22A C22 H22B 109.5
C15 C22 H22C 109.5
H22A C22 H22C 109.5
H22B C22 H22C 109.5
C14 C23 C11 121.2(3)
C14 C23 H23 119.4
C11 C23 H23 119.4
C25 C24 C16 120.8(3)
C25 C24 H24 119.6
C16 C24 H24 119.6
C24 C25 C11 121.0(3)
C24 C25 H25 119.5
C11 C25 H25 119.5
C15 C26 H26A 109.5
C15 C26 H26B 109.5
H26A C26 H26B 109.5
C15 C26 H26C 109.5
H26A C26 H26C 109.5
H26B C26 H26C 109.5
C21 C6 C27 105.3(3)
C21 C6 H6A 110.7
C27 C6 H6A 110.7
C21 C6 H6B 110.7
C27 C6 H6B 110.7
H6A C6 H6B 108.8
C6 C27 C20 106.7(3)
C6 C27 H27A 110.4
C20 C27 H27A 110.4
C6 C27 H27B 110.4
C20 C27 H27B 110.4
H27A C27 H27B 108.6
C20 C28 H28A 109.5
C20 C28 H28B 109.5
H28A C28 H28B 109.5
C20 C28 H28C 109.5
H28A C28 H28C 109.5
H28B C28 H28C 109.5
C15 C29 H29A 109.5
C15 C29 H29B 109.5
H29A C29 H29B 109.5
C15 C29 H29C 109.5
H29A C29 H29C 109.5
H29B C29 H29C 109.5
C21 C30 H30A 109.5
C21 C30 H30B 109.5
H30A C30 H30B 109.5
C21 C30 H30C 109.5
H30A C30 H30C 109.5
H30B C30 H30C 109.5

loop_
_geom_bond_atom_site_label_1
_geom_bond_atom_site_label_2
_geom_bond_distance
O1 C3 1.355(3)
O1 H1 0.8200
N2 C18 1.279(3)
N2 C10 1.419(4)
C3 C4 1.407(4)
C3 C8 1.407(4)
C4 C9 1.390(4)
C4 C15 1.526(4)
C5 C16 1.364(4)
C5 N1 1.415(4)
C5 C13 1.441(4)
N1 C20 1.475(4)
N1 C21 1.486(4)
C7 C12 1.380(4)
C7 C9 1.395(4)
C7 C17 1.509(4)
C8 C12 1.397(4)
C8 C18 1.448(4)
C9 H9 0.9300
C10 C19 1.373(5)
C10 C13 1.434(4)
C11 C23 1.396(5)
C11 C25 1.413(5)
C11 C13 1.437(4)
C12 H12 0.9300
C14 C23 1.356(5)
C14 C19 1.401(5)
C14 H14 0.9300
C15 C29 1.529(5)
C15 C26 1.538(5)
C15 C22 1.539(4)
C16 C24 1.401(5)
C16 H16 0.9300
C17 H17A 0.9600
C17 H17B 0.9600
C17 H17C 0.9600
C18 H18 0.9300
C19 H19 0.9300
C20 C28 1.517(5)
C20 C27 1.531(5)
C20 H20 0.9800
C21 C6 1.507(5)
C21 C30 1.518(6)
C21 H21 0.9800
C22 H22A 0.9600
C22 H22B 0.9600
C22 H22C 0.9600
C23 H23 0.9300
C24 C25 1.341(5)
C24 H24 0.9300
C25 H25 0.9300
C26 H26A 0.9600
C26 H26B 0.9600
C26 H26C 0.9600
C6 C27 1.515(5)
C6 H6A 0.9700
C6 H6B 0.9700
C27 H27A 0.9700
C27 H27B 0.9700
C28 H28A 0.9600
C28 H28B 0.9600
C28 H28C 0.9600
C29 H29A 0.9600
C29 H29B 0.9600
C29 H29C 0.9600
C30 H30A 0.9600
C30 H30B 0.9600
C30 H30C 0.9600
